data_7223632
loop_
_publ_author_name
'Rangel, Maria'
'Moniz, Tania'
'Coimbra, Jo\~ao T. S.'
'Bras, Natercia Fernandes'
'Cunha-Silva, Luis'
'Ramos, Maria Joao'
'Fernandes, Pedro Alexandrino'
'de Castro, Baltazar'

_publ_section_title
;
 Synthesis and structural characterization, by spectroscopic and
 computational methods, of two fluorescent 3-hydroxy-4-pyridinone
 chelators bearing sulphorhodamine B and naphthalene
;
_journal_name_full 'RSC Adv.'
_journal_paper_doi 10.1039/C5RA23217A
_journal_year 2015
_chemical_formula_moiety 'C19 H19 N3 O2 S'
_chemical_formula_sum 'C19 H19 N3 O2 S'
_chemical_formula_weight 353.43
_space_group_crystal_system triclinic
_space_group_IT_number 2
_space_group_name_Hall '-P 1'
_space_group_name_H-M_alt 'P -1'
_symmetry_space_group_name_Hall '-P 1'
_symmetry_space_group_name_H-M 'P -1'
_atom_sites_solution_hydrogens mixed
_audit_creation_date '02 November 2015'
_audit_creation_method 'SHELXL-2014/7 and enCIFer'
_audit_update_record
;
2015-11-02 deposited with the CCDC.
2015-12-22 downloaded from the CCDC.
;
_cell_angle_alpha 102.644(2)
_cell_angle_beta 95.560(2)
_cell_angle_gamma 106.190(2)
_cell_formula_units_Z 2
_cell_length_a 7.3122(4)
_cell_length_b 10.9139(6)
_cell_length_c 11.3222(6)
_cell_measurement_reflns_used 3232
_cell_measurement_temperature 150(2)
_cell_measurement_theta_max 26.00
_cell_measurement_theta_min 2.94
_cell_volume 834.58(8)
_computing_structure_refinement 'SHELXL-2014/7 (Sheldrick, 2014)'
_diffrn_ambient_temperature 150(2)
_diffrn_measured_fraction_theta_full 0.993
_diffrn_measured_fraction_theta_max 0.993
_diffrn_measurement_device_type 'Bruker X8 Kappa CCD APEX II'
_diffrn_measurement_method '\f and \w scans'
_diffrn_radiation_type MoK\a
_diffrn_radiation_wavelength 0.71073
_diffrn_reflns_av_R_equivalents 0.0371
_diffrn_reflns_av_unetI/netI 0.0374
_diffrn_reflns_laue_measured_fraction_full 0.993
_diffrn_reflns_laue_measured_fraction_max 0.993
_diffrn_reflns_limit_h_max 8
_diffrn_reflns_limit_h_min -8
_diffrn_reflns_limit_k_max 12
_diffrn_reflns_limit_k_min -12
_diffrn_reflns_limit_l_max 10
_diffrn_reflns_limit_l_min -13
_diffrn_reflns_number 12323
_diffrn_reflns_point_group_measured_fraction_full 0.993
_diffrn_reflns_point_group_measured_fraction_max 0.993
_diffrn_reflns_theta_full 25.025
_diffrn_reflns_theta_max 25.025
_diffrn_reflns_theta_min 3.742
_diffrn_source 'fine-focus sealed tube'
_exptl_absorpt_coefficient_mu 0.212
_exptl_absorpt_correction_T_max 0.996
_exptl_absorpt_correction_T_min 0.958
_exptl_absorpt_correction_type multi-scan
_exptl_absorpt_process_details
;
(SADABS; Bruker, 2012)
;
_exptl_crystal_colour colourless
_exptl_crystal_density_diffrn 1.406
_exptl_crystal_description needle
_exptl_crystal_F_000 372
_exptl_crystal_size_max 0.200
_exptl_crystal_size_mid 0.030
_exptl_crystal_size_min 0.020
_refine_diff_density_max 0.199
_refine_diff_density_min -0.258
_refine_diff_density_rms 0.043
_refine_ls_extinction_method none
_refine_ls_goodness_of_fit_ref 1.030
_refine_ls_hydrogen_treatment mixed
_refine_ls_matrix_type full
_refine_ls_number_parameters 237
_refine_ls_number_reflns 2934
_refine_ls_number_restraints 3
_refine_ls_restrained_S_all 1.030
_refine_ls_R_factor_all 0.0588
_refine_ls_R_factor_gt 0.0383
_refine_ls_shift/su_max 0.001
_refine_ls_shift/su_mean 0.000
_refine_ls_structure_factor_coef Fsqd
_refine_ls_weighting_details 'w=1/[\s^2^(Fo^2^)+(0.0367P)^2^+0.3440P] where P=(Fo^2^+2Fc^2^)/3'
_refine_ls_weighting_scheme calc
_refine_ls_wR_factor_gt 0.0811
_refine_ls_wR_factor_ref 0.0898
_reflns_Friedel_coverage 0.000
_reflns_number_gt 2255
_reflns_number_total 2934
_reflns_threshold_expression 'I > 2\s(I)'
_cod_data_source_file c5ra23217a2.cif
_cod_data_source_block T100-comp4
_cod_database_code 7223632
_shelx_shelxl_version_number 2014/7
_shelx_space_group_comment
;
The symmetry employed for this shelxl refinement is uniquely defined
by the following loop, which should always be used as a source of
symmetry information in preference to the above space-group names.
They are only intended as comments.
;
_shelx_estimated_absorpt_t_min 0.959
_shelx_estimated_absorpt_t_max 0.996

loop_
_space_group_symop_operation_xyz
'x, y, z'
'-x, -y, -z'

loop_
_atom_site_label
_atom_site_type_symbol
_atom_site_fract_x
_atom_site_fract_y
_atom_site_fract_z
_atom_site_U_iso_or_equiv
_atom_site_adp_type
_atom_site_occupancy
_atom_site_site_symmetry_order
_atom_site_calc_flag
_atom_site_refinement_flags_posn
_atom_site_refinement_flags_adp
S1 S 0.51639(7) 0.55256(6) 0.70544(5) 0.03147(17) Uani 1 1 d . .
C11 C 0.7261(3) 0.6509(2) 0.68139(18) 0.0231(5) Uani 1 1 d . .
O1 O 1.49439(18) 0.87174(14) 1.06204(14) 0.0318(4) Uani 1 1 d . .
O2 O 1.20762(19) 0.91746(14) 0.91394(13) 0.0282(3) Uani 1 1 d D .
H7 H 1.3349(17) 0.9710(19) 0.935(2) 0.042 Uiso 1 1 d D U
N1 N 0.7773(2) 0.62905(18) 0.56909(16) 0.0298(4) Uani 1 1 d D .
H1 H 0.688(3) 0.5699(18) 0.5090(16) 0.045 Uiso 1 1 d D U
N2 N 0.8480(2) 0.75142(17) 0.76825(15) 0.0247(4) Uani 1 1 d D .
H2 H 0.957(2) 0.7988(19) 0.750(2) 0.037 Uiso 1 1 d D U
N3 N 0.9238(2) 0.67416(15) 1.04845(14) 0.0213(4) Uani 1 1 d . .
C7 C 1.1176(3) 0.8498(2) 0.42086(18) 0.0273(5) Uani 1 1 d . .
C13 C 0.9760(3) 0.76529(18) 0.98006(17) 0.0208(4) Uani 1 1 d . .
C14 C 1.1663(3) 0.83089(19) 0.98482(18) 0.0217(4) Uani 1 1 d . .
C2 C 0.9427(3) 0.7811(2) 0.45452(18) 0.0261(5) Uani 1 1 d . .
C17 C 1.0626(3) 0.64769(19) 1.11914(18) 0.0225(4) Uani 1 1 d . .
C16 C 1.2537(3) 0.71124(19) 1.12220(18) 0.0238(5) Uani 1 1 d . .
H16 H 1.3456 0.6894 1.1690 0.029 Uiso 1 1 calc R U
C15 C 1.3188(3) 0.80854(19) 1.05794(18) 0.0234(5) Uani 1 1 d . .
C12 C 0.8261(3) 0.7921(2) 0.89614(18) 0.0241(5) Uani 1 1 d . .
H12A H 0.6979 0.7443 0.9067 0.029 Uiso 1 1 calc R U
H12B H 0.8398 0.8856 0.9180 0.029 Uiso 1 1 calc R U
C19 C 0.7168(3) 0.6106(2) 1.0463(2) 0.0295(5) Uani 1 1 d . .
H19A H 0.7025 0.5531 1.1002 0.044 Uiso 1 1 calc R U
H19B H 0.6566 0.5602 0.9642 0.044 Uiso 1 1 calc R U
H19C H 0.6564 0.6771 1.0729 0.044 Uiso 1 1 calc R U
C1 C 0.9535(3) 0.7025(2) 0.53785(18) 0.0284(5) Uani 1 1 d . .
C10 C 1.1269(3) 0.6946(2) 0.5860(2) 0.0357(6) Uani 1 1 d . .
H10 H 1.1307 0.6422 0.6403 0.043 Uiso 1 1 calc R U
C8 C 1.2942(3) 0.8392(2) 0.4731(2) 0.0381(6) Uani 1 1 d . .
H8 H 1.4089 0.8840 0.4515 0.046 Uiso 1 1 calc R U
C4 C 0.7657(3) 0.8663(2) 0.3187(2) 0.0362(6) Uani 1 1 d . .
H4 H 0.6493 0.8735 0.2847 0.043 Uiso 1 1 calc R U
C3 C 0.7658(3) 0.7927(2) 0.40193(19) 0.0301(5) Uani 1 1 d . .
H3 H 0.6503 0.7503 0.4242 0.036 Uiso 1 1 calc R U
C6 C 1.1086(4) 0.9242(2) 0.3343(2) 0.0371(6) Uani 1 1 d . .
H6 H 1.2220 0.9693 0.3116 0.045 Uiso 1 1 calc R U
C9 C 1.2995(3) 0.7644(2) 0.5546(2) 0.0420(6) Uani 1 1 d . .
H9 H 1.4172 0.7596 0.5893 0.050 Uiso 1 1 calc R U
C18 C 1.0033(3) 0.5503(2) 1.19417(19) 0.0278(5) Uani 1 1 d . .
H18A H 0.9301 0.5818 1.2531 0.042 Uiso 1 1 calc R U
H18B H 1.1164 0.5401 1.2363 0.042 Uiso 1 1 calc R U
H18C H 0.9255 0.4667 1.1412 0.042 Uiso 1 1 calc R U
C5 C 0.9368(4) 0.9308(2) 0.2836(2) 0.0401(6) Uani 1 1 d . .
H5 H 0.9332 0.9786 0.2251 0.048 Uiso 1 1 calc R U

loop_
_atom_site_aniso_label
_atom_site_aniso_U_11
_atom_site_aniso_U_22
_atom_site_aniso_U_33
_atom_site_aniso_U_23
_atom_site_aniso_U_13
_atom_site_aniso_U_12
S1 0.0222(3) 0.0376(3) 0.0257(3) 0.0098(2) 0.0004(2) -0.0049(2)
C11 0.0211(10) 0.0254(11) 0.0243(11) 0.0106(9) 0.0010(8) 0.0072(9)
O1 0.0166(7) 0.0341(9) 0.0432(9) 0.0173(7) 0.0017(6) 0.0007(6)
O2 0.0181(7) 0.0288(8) 0.0349(9) 0.0156(7) 0.0005(6) -0.0018(6)
N1 0.0261(10) 0.0341(11) 0.0208(10) 0.0058(8) 0.0029(7) -0.0026(8)
N2 0.0185(9) 0.0275(10) 0.0221(9) 0.0060(8) 0.0024(7) -0.0016(7)
N3 0.0157(8) 0.0235(9) 0.0210(9) 0.0045(7) 0.0043(7) 0.0011(7)
C7 0.0316(12) 0.0247(11) 0.0241(11) 0.0047(9) 0.0079(9) 0.0064(9)
C13 0.0187(10) 0.0208(10) 0.0192(10) 0.0013(8) 0.0029(8) 0.0035(8)
C14 0.0211(10) 0.0201(11) 0.0230(11) 0.0063(9) 0.0059(8) 0.0034(8)
C2 0.0324(12) 0.0235(11) 0.0202(11) 0.0015(9) 0.0055(9) 0.0077(9)
C17 0.0228(10) 0.0215(11) 0.0202(11) 0.0019(8) 0.0042(8) 0.0043(8)
C16 0.0216(10) 0.0258(11) 0.0237(11) 0.0063(9) 0.0024(8) 0.0072(9)
C15 0.0170(10) 0.0255(11) 0.0241(11) 0.0037(9) 0.0029(8) 0.0033(9)
C12 0.0185(10) 0.0278(11) 0.0240(11) 0.0054(9) 0.0044(8) 0.0044(9)
C19 0.0167(10) 0.0348(12) 0.0320(12) 0.0106(10) 0.0053(9) -0.0016(9)
C1 0.0268(11) 0.0315(12) 0.0235(11) 0.0053(9) 0.0057(9) 0.0046(9)
C10 0.0318(12) 0.0459(15) 0.0352(13) 0.0199(11) 0.0071(10) 0.0133(11)
C8 0.0308(12) 0.0413(14) 0.0440(15) 0.0134(12) 0.0157(11) 0.0089(11)
C4 0.0433(14) 0.0316(13) 0.0299(13) 0.0051(10) -0.0048(10) 0.0113(11)
C3 0.0300(12) 0.0308(12) 0.0250(12) 0.0019(10) -0.0002(9) 0.0079(10)
C6 0.0490(15) 0.0279(13) 0.0310(13) 0.0064(10) 0.0109(11) 0.0060(11)
C9 0.0276(12) 0.0541(16) 0.0535(16) 0.0239(13) 0.0120(11) 0.0177(12)
C18 0.0281(11) 0.0264(12) 0.0271(12) 0.0080(9) 0.0053(9) 0.0045(9)
C5 0.0613(17) 0.0266(13) 0.0290(13) 0.0080(10) 0.0026(12) 0.0095(12)

loop_
_atom_type_symbol
_atom_type_description
_atom_type_scat_dispersion_real
_atom_type_scat_dispersion_imag
_atom_type_scat_source
C C 0.0033 0.0016 'International Tables Vol C Tables 4.2.6.8 and 6.1.1.4'
H H 0.0000 0.0000 'International Tables Vol C Tables 4.2.6.8 and 6.1.1.4'
N N 0.0061 0.0033 'International Tables Vol C Tables 4.2.6.8 and 6.1.1.4'
O O 0.0106 0.0060 'International Tables Vol C Tables 4.2.6.8 and 6.1.1.4'
S S 0.1246 0.1234 'International Tables Vol C Tables 4.2.6.8 and 6.1.1.4'

loop_
_geom_angle_atom_site_label_1
_geom_angle_atom_site_label_2
_geom_angle_atom_site_label_3
_geom_angle
N2 C11 N1 116.48(17)
N2 C11 S1 123.69(15)
N1 C11 S1 119.84(15)
C14 O2 H7 111.8(14)
C11 N1 C1 125.23(17)
C11 N1 H1 115.9(15)
C1 N1 H1 118.5(15)
C11 N2 C12 126.44(16)
C11 N2 H2 119.3(14)
C12 N2 H2 114.2(15)
C17 N3 C13 120.09(15)
C17 N3 C19 121.20(16)
C13 N3 C19 118.67(16)
C6 C7 C8 122.0(2)
C6 C7 C2 118.8(2)
C8 C7 C2 119.12(19)
C14 C13 N3 120.21(17)
C14 C13 C12 118.39(17)
N3 C13 C12 121.38(16)
O2 C14 C13 117.19(17)
O2 C14 C15 120.32(16)
C13 C14 C15 122.47(17)
C1 C2 C3 123.11(18)
C1 C2 C7 118.13(19)
C3 C2 C7 118.76(19)
N3 C17 C16 119.88(17)
N3 C17 C18 119.35(17)
C16 C17 C18 120.76(18)
C17 C16 C15 123.50(19)
C17 C16 H16 118.3
C15 C16 H16 118.3
O1 C15 C16 124.84(18)
O1 C15 C14 121.36(17)
C16 C15 C14 113.80(17)
N2 C12 C13 110.84(16)
N2 C12 H12A 109.5
C13 C12 H12A 109.5
N2 C12 H12B 109.5
C13 C12 H12B 109.5
H12A C12 H12B 108.1
N3 C19 H19A 109.5
N3 C19 H19B 109.5
H19A C19 H19B 109.5
N3 C19 H19C 109.5
H19A C19 H19C 109.5
H19B C19 H19C 109.5
C10 C1 C2 120.94(18)
C10 C1 N1 120.43(19)
C2 C1 N1 118.62(18)
C1 C10 C9 120.9(2)
C1 C10 H10 119.6
C9 C10 H10 119.6
C9 C8 C7 121.2(2)
C9 C8 H8 119.4
C7 C8 H8 119.4
C3 C4 C5 121.2(2)
C3 C4 H4 119.4
C5 C4 H4 119.4
C4 C3 C2 119.9(2)
C4 C3 H3 120.1
C2 C3 H3 120.1
C5 C6 C7 121.0(2)
C5 C6 H6 119.5
C7 C6 H6 119.5
C8 C9 C10 119.8(2)
C8 C9 H9 120.1
C10 C9 H9 120.1
C17 C18 H18A 109.5
C17 C18 H18B 109.5
H18A C18 H18B 109.5
C17 C18 H18C 109.5
H18A C18 H18C 109.5
H18B C18 H18C 109.5
C6 C5 C4 120.3(2)
C6 C5 H5 119.9
C4 C5 H5 119.9

loop_
_geom_bond_atom_site_label_1
_geom_bond_atom_site_label_2
_geom_bond_distance
S1 C11 1.6934(19)
C11 N2 1.333(3)
C11 N1 1.350(3)
O1 C15 1.268(2)
O2 C14 1.359(2)
O2 H7 0.926(10)
N1 C1 1.437(2)
N1 H1 0.891(10)
N2 C12 1.457(2)
N2 H2 0.892(10)
N3 C17 1.364(3)
N3 C13 1.385(2)
N3 C19 1.474(2)
C7 C6 1.411(3)
C7 C8 1.413(3)
C7 C2 1.424(3)
C13 C14 1.366(3)
C13 C12 1.512(3)
C14 C15 1.432(3)
C2 C1 1.418(3)
C2 C3 1.420(3)
C17 C16 1.369(3)
C17 C18 1.499(3)
C16 C15 1.417(3)
C16 H16 0.9300
C12 H12A 0.9700
C12 H12B 0.9700
C19 H19A 0.9600
C19 H19B 0.9600
C19 H19C 0.9600
C1 C10 1.364(3)
C10 C9 1.403(3)
C10 H10 0.9300
C8 C9 1.364(3)
C8 H8 0.9300
C4 C3 1.366(3)
C4 C5 1.396(3)
C4 H4 0.9300
C3 H3 0.9300
C6 C5 1.357(3)
C6 H6 0.9300
C9 H9 0.9300
C18 H18A 0.9600
C18 H18B 0.9600
C18 H18C 0.9600
C5 H5 0.9300

loop_
_geom_torsion_atom_site_label_1
_geom_torsion_atom_site_label_2
_geom_torsion_atom_site_label_3
_geom_torsion_atom_site_label_4
_geom_torsion
N2 C11 N1 C1 2.0(3)
S1 C11 N1 C1 -177.98(16)
N1 C11 N2 C12 -178.60(18)
S1 C11 N2 C12 1.4(3)
C17 N3 C13 C14 -1.2(3)
C19 N3 C13 C14 176.70(18)
C17 N3 C13 C12 177.05(17)
C19 N3 C13 C12 -5.0(3)
N3 C13 C14 O2 178.99(16)
C12 C13 C14 O2 0.6(3)
N3 C13 C14 C15 0.7(3)
C12 C13 C14 C15 -177.63(18)
C6 C7 C2 C1 177.49(19)
C8 C7 C2 C1 -1.2(3)
C6 C7 C2 C3 -1.5(3)
C8 C7 C2 C3 179.76(19)
C13 N3 C17 C16 -0.1(3)
C19 N3 C17 C16 -178.00(18)
C13 N3 C17 C18 179.02(17)
C19 N3 C17 C18 1.1(3)
N3 C17 C16 C15 2.1(3)
C18 C17 C16 C15 -177.04(19)
C17 C16 C15 O1 177.76(19)
C17 C16 C15 C14 -2.5(3)
O2 C14 C15 O1 2.6(3)
C13 C14 C15 O1 -179.17(19)
O2 C14 C15 C16 -177.16(17)
C13 C14 C15 C16 1.1(3)
C11 N2 C12 C13 111.3(2)
C14 C13 C12 N2 63.5(2)
N3 C13 C12 N2 -114.82(19)
C3 C2 C1 C10 -180.0(2)
C7 C2 C1 C10 1.1(3)
C3 C2 C1 N1 1.2(3)
C7 C2 C1 N1 -177.81(18)
C11 N1 C1 C10 67.2(3)
C11 N1 C1 C2 -113.9(2)
C2 C1 C10 C9 0.2(3)
N1 C1 C10 C9 179.0(2)
C6 C7 C8 C9 -178.5(2)
C2 C7 C8 C9 0.1(3)
C5 C4 C3 C2 0.1(3)
C1 C2 C3 C4 -177.5(2)
C7 C2 C3 C4 1.5(3)
C8 C7 C6 C5 178.7(2)
C2 C7 C6 C5 0.0(3)
C7 C8 C9 C10 1.1(4)
C1 C10 C9 C8 -1.3(4)
C7 C6 C5 C4 1.5(3)
C3 C4 C5 C6 -1.6(3)
